data_1519644
loop_
_publ_author_name
'Heift, Dominikus'
'Benk\>o, Zolt\'an'
'Gr\"utzmacher, Hansj\"org'
'Jupp, Andrew R.'
'Goicoechea, Jose M.'

_publ_section_title
;
 Cyclo-oligomerization of isocyanates with Na(PH2) or Na(OCP) as
 &#x201C;P&#x2212;&#x201D; anion sources
;
_journal_issue 7
_journal_name_full 'Chem. Sci.'
_journal_page_first 4017
_journal_paper_doi 10.1039/C5SC00963D
_journal_volume 6
_journal_year 2015
_chemical_formula_moiety 'C12 H24 K O6, C52 H80 N4 O4 P'
_chemical_formula_sum 'C64 H92 K N4 O10 P'
_chemical_formula_weight 1147.48
_chemical_name_systematic
;
 [K(18-crown-6)][P{(CO)2[N(Dipp)]2}2]
;
_space_group_crystal_system monoclinic
_space_group_IT_number 4
_space_group_name_Hall 'P 2yb'
_space_group_name_H-M_alt 'P 1 21 1'
_symmetry_space_group_name_Hall 'P 2yb'
_symmetry_space_group_name_H-M 'P 1 21 1'
_atom_sites_solution_hydrogens geom
_audit_creation_method SHELXL-2014
_audit_update_record
;
2015-02-13 deposited with the CCDC.
2015-04-29 downloaded from the CCDC.
;
_cell_angle_alpha 90
_cell_angle_beta 115.271(3)
_cell_angle_gamma 90
_cell_formula_units_Z 2
_cell_length_a 13.2330(3)
_cell_length_b 19.9093(4)
_cell_length_c 13.5733(3)
_cell_measurement_reflns_used 6922
_cell_measurement_temperature 150(2)
_cell_measurement_theta_max 75.8623
_cell_measurement_theta_min 3.5980
_cell_volume 3233.79(15)
_computing_cell_refinement
;
CrysAlisPro, Agilent Technologies,
Version 1.171.35.21 (release 20-01-2012 CrysAlis171 .NET)
(compiled Jan 23 2012,18:06:46)
;
_computing_data_collection
;
CrysAlisPro, Agilent Technologies,
Version 1.171.35.21 (release 20-01-2012 CrysAlis171 .NET)
(compiled Jan 23 2012,18:06:46)
;
_computing_data_reduction
;
CrysAlisPro, Agilent Technologies,
Version 1.171.35.21 (release 20-01-2012 CrysAlis171 .NET)
(compiled Jan 23 2012,18:06:46)
;
_computing_molecular_graphics 'WinGX (Farrugia, 2005)'
_computing_publication_material 'XCIF (Sheldrick, 2001)'
_computing_structure_refinement 'SHELXL-2014 (Sheldrick, 2014)'
_computing_structure_solution 'SHELXS-97 (Sheldrick, 1990)'
_diffrn_ambient_temperature 150(2)
_diffrn_detector_area_resol_mean 10.4102
_diffrn_measured_fraction_theta_full 1.000
_diffrn_measured_fraction_theta_max 0.987
_diffrn_measurement_device_type 'SuperNova, Dual, Cu at zero, Atlas'
_diffrn_measurement_method '\w scans'
_diffrn_radiation_monochromator mirror
_diffrn_radiation_source 'SuperNova (Cu) X-ray Source'
_diffrn_radiation_wavelength 1.54178
_diffrn_reflns_av_R_equivalents 0.0416
_diffrn_reflns_av_unetI/netI 0.0577
_diffrn_reflns_laue_measured_fraction_full 1.000
_diffrn_reflns_laue_measured_fraction_max 0.987
_diffrn_reflns_limit_h_max 16
_diffrn_reflns_limit_h_min -16
_diffrn_reflns_limit_k_max 24
_diffrn_reflns_limit_k_min -24
_diffrn_reflns_limit_l_max 14
_diffrn_reflns_limit_l_min -16
_diffrn_reflns_number 19203
_diffrn_reflns_point_group_measured_fraction_full 1.000
_diffrn_reflns_point_group_measured_fraction_max 0.987
_diffrn_reflns_theta_full 67.679
_diffrn_reflns_theta_max 76.045
_diffrn_reflns_theta_min 3.601
_exptl_absorpt_coefficient_mu 1.412
_exptl_absorpt_correction_T_max 1.00000
_exptl_absorpt_correction_T_min 0.98061
_exptl_absorpt_process_details multi-scan
_exptl_crystal_colour colourless
_exptl_crystal_density_diffrn 1.178
_exptl_crystal_description block
_exptl_crystal_F_000 1236
_exptl_crystal_recrystallization_method 'Re-crystallisation from solvent: pyridine, ether'
_exptl_crystal_size_max 0.070
_exptl_crystal_size_mid 0.060
_exptl_crystal_size_min 0.030
_refine_diff_density_max 0.712
_refine_diff_density_min -0.312
_refine_diff_density_rms 0.047
_refine_ls_abs_structure_details
;
 Refined as an inversion twin.
;
_refine_ls_abs_structure_Flack 0.306(13)
_refine_ls_extinction_method none
_refine_ls_goodness_of_fit_ref 1.025
_refine_ls_hydrogen_treatment constr
_refine_ls_matrix_type full
_refine_ls_number_parameters 760
_refine_ls_number_reflns 11186
_refine_ls_number_restraints 3
_refine_ls_restrained_S_all 1.030
_refine_ls_R_factor_all 0.0550
_refine_ls_R_factor_gt 0.0458
_refine_ls_shift/su_max 0.000
_refine_ls_shift/su_mean 0.000
_refine_ls_structure_factor_coef Fsqd
_refine_ls_weighting_details 'w=1/[\s^2^(Fo^2^)+(0.0540P)^2^+0.6914P] where P=(Fo^2^+2Fc^2^)/3'
_refine_ls_weighting_scheme calc
_refine_ls_wR_factor_gt 0.1096
_refine_ls_wR_factor_ref 0.1168
_reflns_Friedel_coverage 0.942
_reflns_friedel_fraction_full 1.000
_reflns_friedel_fraction_max 0.987
_reflns_number_gt 9838
_reflns_number_total 11186
_reflns_threshold_expression 'I > 2\s(I)'
_cod_data_source_file c5sc00963d2.cif
_cod_data_source_block shelx
_cod_depositor_comments
;
The following automatic conversions were performed:
'__exptl_absorpt_process_details' tag replaced with
'_exptl_absorpt_process_details' tag.

Automatic conversion script
Id: cif_correct_tags 3376 2015-05-07 07:48:27Z andrius 

 Adding full bibliography for 1519640--1519644.cif.
;
_cod_original_cell_volume 3233.79(14)
_cod_database_code 1519644
_shelx_space_group_comment
;
The symmetry employed for this shelxl refinement is uniquely defined
by the following loop, which should always be used as a source of
symmetry information in preference to the above space-group names.
They are only intended as comments.
;
_shelx_estimated_absorpt_t_min 0.908
_shelx_estimated_absorpt_t_max 0.959
_shelxl_version_number 2014-3

loop_
_space_group_symop_operation_xyz
'x, y, z'
'-x, y+1/2, -z'

loop_
_atom_site_label
_atom_site_type_symbol
_atom_site_fract_x
_atom_site_fract_y
_atom_site_fract_z
_atom_site_U_iso_or_equiv
_atom_site_adp_type
_atom_site_occupancy
_atom_site_site_symmetry_order
_atom_site_calc_flag
_atom_site_refinement_flags_posn
_atom_site_refinement_flags_adp
_atom_site_refinement_flags_occupancy
_atom_site_disorder_assembly
_atom_site_disorder_group
P1 P 0.96307(6) 0.71644(4) 0.25402(6) 0.01821(16) Uani 1 1 d . . . . .
N1 N 1.1164(2) 0.73433(17) 0.3542(2) 0.0225(6) Uani 1 1 d . . . . .
N2 N 1.0394(2) 0.72892(16) 0.4739(2) 0.0214(6) Uani 1 1 d . . . . .
C1 C 1.1395(3) 0.72859(18) 0.4600(3) 0.0206(6) Uani 1 1 d . . . . .
C2 C 0.9392(3) 0.72182(18) 0.3823(2) 0.0202(6) Uani 1 1 d . . . . .
O1 O 1.23063(18) 0.72211(15) 0.53806(18) 0.0262(5) Uani 1 1 d . . . . .
O2 O 0.84921(18) 0.72155(16) 0.38633(19) 0.0290(6) Uani 1 1 d . . . . .
N3 N 0.8184(2) 0.81676(15) 0.1467(2) 0.0215(6) Uani 1 1 d . . . . .
N4 N 0.8071(2) 0.70337(14) 0.1556(2) 0.0190(6) Uani 1 1 d . . . . .
C3 C 0.9263(3) 0.80925(19) 0.2270(3) 0.0221(7) Uani 1 1 d . . . . .
C4 C 0.7584(3) 0.75783(18) 0.0963(3) 0.0196(6) Uani 1 1 d . . . . .
O3 O 0.9857(2) 0.85596(14) 0.2733(2) 0.0291(6) Uani 1 1 d . . . . .
O4 O 0.6751(2) 0.76138(14) 0.0084(2) 0.0268(5) Uani 1 1 d . . . . .
C5 C 1.1969(3) 0.7083(3) 0.3180(3) 0.0320(9) Uani 1 1 d . . . . .
C6 C 1.2510(3) 0.7529(3) 0.2776(4) 0.0479(13) Uani 1 1 d . . . . .
C7 C 1.3188(4) 0.7218(5) 0.2300(4) 0.0663(19) Uani 1 1 d . . . . .
H7 H 1.3560 0.7496 0.1990 0.080 Uiso 1 1 calc R U . . .
C8 C 1.3309(5) 0.6534(4) 0.2283(6) 0.0725(19) Uani 1 1 d . . . . .
H8 H 1.3762 0.6348 0.1966 0.087 Uiso 1 1 calc R U . . .
C9 C 1.2799(4) 0.6127(4) 0.2705(5) 0.0602(16) Uani 1 1 d . . . . .
H9 H 1.2906 0.5655 0.2697 0.072 Uiso 1 1 calc R U . . .
C10 C 1.2105(3) 0.6380(3) 0.3163(3) 0.0404(11) Uani 1 1 d . . . . .
C11 C 1.2377(4) 0.8275(3) 0.2852(4) 0.0570(16) Uani 1 1 d . . . . .
H11 H 1.1570 0.8364 0.2652 0.068 Uiso 1 1 calc R U . . .
C12 C 1.3054(5) 0.8539(4) 0.4035(5) 0.0705(19) Uani 1 1 d . . . . .
H12A H 1.2948 0.9026 0.4053 0.106 Uiso 1 1 calc R U . . .
H12B H 1.2791 0.8317 0.4526 0.106 Uiso 1 1 calc R U . . .
H12C H 1.3850 0.8442 0.4269 0.106 Uiso 1 1 calc R U . . .
C13 C 1.2696(6) 0.8679(5) 0.2060(7) 0.087(3) Uani 1 1 d . . . . .
H13A H 1.2593 0.9159 0.2146 0.131 Uiso 1 1 calc R U . . .
H13B H 1.3479 0.8592 0.2220 0.131 Uiso 1 1 calc R U . . .
H13C H 1.2217 0.8542 0.1311 0.131 Uiso 1 1 calc R U . . .
C14 C 1.1559(4) 0.5884(2) 0.3621(4) 0.0404(10) Uani 1 1 d . . . . .
H14 H 1.1042 0.6142 0.3844 0.048 Uiso 1 1 calc R U . . .
C15 C 1.2430(5) 0.5542(3) 0.4647(4) 0.0589(16) Uani 1 1 d . . . . .
H15A H 1.2055 0.5222 0.4929 0.088 Uiso 1 1 calc R U . . .
H15B H 1.2975 0.5303 0.4464 0.088 Uiso 1 1 calc R U . . .
H15C H 1.2815 0.5883 0.5203 0.088 Uiso 1 1 calc R U . . .
C16 C 1.0856(5) 0.5348(3) 0.2792(4) 0.0523(13) Uani 1 1 d . . . . .
H16A H 1.0525 0.5042 0.3139 0.078 Uiso 1 1 calc R U . . .
H16B H 1.0260 0.5568 0.2168 0.078 Uiso 1 1 calc R U . . .
H16C H 1.1336 0.5093 0.2542 0.078 Uiso 1 1 calc R U . . .
C17 C 1.0430(3) 0.7421(2) 0.5799(3) 0.0229(7) Uani 1 1 d . . . . .
C18 C 1.0434(3) 0.8093(2) 0.6108(3) 0.0281(8) Uani 1 1 d . . . . .
C19 C 1.0455(4) 0.8224(2) 0.7131(3) 0.0356(9) Uani 1 1 d . . . . .
H19 H 1.0446 0.8675 0.7356 0.043 Uiso 1 1 calc R U . . .
C20 C 1.0487(4) 0.7705(2) 0.7813(3) 0.0367(9) Uani 1 1 d . . . . .
H20 H 1.0496 0.7801 0.8502 0.044 Uiso 1 1 calc R U . . .
C21 C 1.0508(4) 0.7044(2) 0.7505(3) 0.0344(9) Uani 1 1 d . . . . .
H21 H 1.0543 0.6692 0.7991 0.041 Uiso 1 1 calc R U . . .
C22 C 1.0478(3) 0.6888(2) 0.6491(3) 0.0280(7) Uani 1 1 d . . . . .
C23 C 1.0442(4) 0.8666(2) 0.5374(3) 0.0361(9) Uani 1 1 d . . . . .
H23 H 1.0617 0.8467 0.4787 0.043 Uiso 1 1 calc R U . . .
C24 C 1.1364(5) 0.9178(3) 0.5988(5) 0.0574(14) Uani 1 1 d . . . . .
H24A H 1.2087 0.8948 0.6325 0.086 Uiso 1 1 calc R U . . .
H24B H 1.1388 0.9519 0.5477 0.086 Uiso 1 1 calc R U . . .
H24C H 1.1206 0.9395 0.6555 0.086 Uiso 1 1 calc R U . . .
C25 C 0.9315(5) 0.8969(3) 0.4836(5) 0.0570(13) Uani 1 1 d . . . . .
H25A H 0.9327 0.9338 0.4363 0.085 Uiso 1 1 calc R U . . .
H25B H 0.8777 0.8628 0.4397 0.085 Uiso 1 1 calc R U . . .
H25C H 0.9093 0.9142 0.5391 0.085 Uiso 1 1 calc R U . . .
C26 C 1.0524(4) 0.6155(2) 0.6186(3) 0.0332(9) Uani 1 1 d . . . . .
H26 H 1.0493 0.6139 0.5437 0.040 Uiso 1 1 calc R U . . .
C27 C 1.1616(5) 0.5835(3) 0.6976(5) 0.0568(14) Uani 1 1 d . . . . .
H27A H 1.2247 0.6092 0.6974 0.085 Uiso 1 1 calc R U . . .
H27B H 1.1650 0.5836 0.7712 0.085 Uiso 1 1 calc R U . . .
H27C H 1.1654 0.5372 0.6751 0.085 Uiso 1 1 calc R U . . .
C28 C 0.9542(6) 0.5761(4) 0.6184(7) 0.081(2) Uani 1 1 d . . . . .
H28A H 0.8843 0.5969 0.5674 0.121 Uiso 1 1 calc R U . . .
H28B H 0.9577 0.5297 0.5958 0.121 Uiso 1 1 calc R U . . .
H28C H 0.9573 0.5762 0.6918 0.121 Uiso 1 1 calc R U . . .
C29 C 0.7702(3) 0.88197(19) 0.1093(3) 0.0267(8) Uani 1 1 d . . . . .
C30 C 0.8108(4) 0.9209(2) 0.0480(3) 0.0348(9) Uani 1 1 d . . . . .
C31 C 0.7617(5) 0.9839(2) 0.0104(4) 0.0464(12) Uani 1 1 d . . . . .
H31 H 0.7888 1.0116 -0.0300 0.056 Uiso 1 1 calc R U . . .
C32 C 0.6746(5) 1.0055(3) 0.0320(4) 0.0535(14) Uani 1 1 d . . . . .
H32 H 0.6417 1.0481 0.0061 0.064 Uiso 1 1 calc R U . . .
C33 C 0.6343(4) 0.9661(3) 0.0905(4) 0.0460(11) Uani 1 1 d . . . . .
H33 H 0.5729 0.9817 0.1029 0.055 Uiso 1 1 calc R U . . .
C34 C 0.6815(3) 0.9032(2) 0.1326(3) 0.0330(9) Uani 1 1 d . . . . .
C35 C 0.9010(4) 0.8968(2) 0.0158(4) 0.0375(9) Uani 1 1 d . . . . .
H35 H 0.9329 0.8544 0.0570 0.045 Uiso 1 1 calc R U . . .
C36 C 0.9962(6) 0.9466(4) 0.0439(7) 0.078(2) Uani 1 1 d . . . . .
H36A H 1.0518 0.9284 0.0213 0.117 Uiso 1 1 calc R U . . .
H36B H 0.9670 0.9891 0.0059 0.117 Uiso 1 1 calc R U . . .
H36C H 1.0311 0.9545 0.1227 0.117 Uiso 1 1 calc R U . . .
C37 C 0.8499(5) 0.8798(3) -0.1052(4) 0.0560(14) Uani 1 1 d . . . . .
H37A H 0.9086 0.8642 -0.1256 0.084 Uiso 1 1 calc R U . . .
H37B H 0.7939 0.8443 -0.1203 0.084 Uiso 1 1 calc R U . . .
H37C H 0.8142 0.9199 -0.1477 0.084 Uiso 1 1 calc R U . . .
C38 C 0.6365(4) 0.8612(2) 0.1965(4) 0.0398(10) Uani 1 1 d . . . . .
H38 H 0.6853 0.8208 0.2254 0.048 Uiso 1 1 calc R U . . .
C39 C 0.6286(5) 0.8988(3) 0.2923(4) 0.0562(14) Uani 1 1 d . . . . .
H39A H 0.5987 0.8686 0.3304 0.084 Uiso 1 1 calc R U . . .
H39B H 0.7032 0.9142 0.3430 0.084 Uiso 1 1 calc R U . . .
H39C H 0.5789 0.9377 0.2644 0.084 Uiso 1 1 calc R U . . .
C40 C 0.5178(5) 0.8380(4) 0.1203(6) 0.0686(18) Uani 1 1 d . . . . .
H40A H 0.4876 0.8105 0.1613 0.103 Uiso 1 1 calc R U . . .
H40B H 0.4699 0.8773 0.0904 0.103 Uiso 1 1 calc R U . . .
H40C H 0.5203 0.8114 0.0607 0.103 Uiso 1 1 calc R U . . .
C41 C 0.7822(3) 0.63929(18) 0.1009(3) 0.0207(6) Uani 1 1 d . . . . .
C42 C 0.8207(3) 0.62471(19) 0.0218(3) 0.0239(7) Uani 1 1 d . . . . .
C43 C 0.8008(3) 0.5601(2) -0.0243(3) 0.0305(8) Uani 1 1 d . . . . .
H43 H 0.8256 0.5493 -0.0785 0.037 Uiso 1 1 calc R U . . .
C44 C 0.7456(4) 0.5119(2) 0.0081(4) 0.0360(9) Uani 1 1 d . . . . .
H44 H 0.7337 0.4682 -0.0229 0.043 Uiso 1 1 calc R U . . .
C45 C 0.7079(4) 0.5278(2) 0.0857(3) 0.0328(9) Uani 1 1 d . . . . .
H45 H 0.6705 0.4944 0.1077 0.039 Uiso 1 1 calc R U . . .
C46 C 0.7233(3) 0.5913(2) 0.1323(3) 0.0264(7) Uani 1 1 d . . . . .
C47 C 0.8798(3) 0.6760(2) -0.0191(3) 0.0275(8) Uani 1 1 d . . . . .
H47 H 0.8876 0.7185 0.0227 0.033 Uiso 1 1 calc R U . . .
C48 C 0.9979(4) 0.6527(3) 0.0011(4) 0.0368(9) Uani 1 1 d . . . . .
H48A H 1.0330 0.6868 -0.0261 0.055 Uiso 1 1 calc R U . . .
H48B H 1.0429 0.6463 0.0794 0.055 Uiso 1 1 calc R U . . .
H48C H 0.9930 0.6102 -0.0371 0.055 Uiso 1 1 calc R U . . .
C49 C 0.8108(4) 0.6917(3) -0.1396(3) 0.0402(10) Uani 1 1 d . . . . .
H49A H 0.8506 0.7246 -0.1637 0.060 Uiso 1 1 calc R U . . .
H49B H 0.7993 0.6504 -0.1823 0.060 Uiso 1 1 calc R U . . .
H49C H 0.7382 0.7101 -0.1501 0.060 Uiso 1 1 calc R U . . .
C50 C 0.6757(4) 0.6101(2) 0.2120(3) 0.0360(9) Uani 1 1 d D . . . .
H50 H 0.7344 0.6355 0.2733 0.043 Uiso 1 1 calc R U . A 1
C51 C 0.6351(5) 0.5547(3) 0.2603(5) 0.0411(15) Uani 0.744(8) 1 d . . P B 1
H51A H 0.6066 0.5737 0.3101 0.062 Uiso 0.744(8) 1 calc R U P B 1
H51B H 0.5751 0.5301 0.2019 0.062 Uiso 0.744(8) 1 calc R U P B 1
H51C H 0.6969 0.5239 0.3004 0.062 Uiso 0.744(8) 1 calc R U P B 1
C52 C 0.5700(4) 0.6600(3) 0.1511(4) 0.0309(13) Uani 0.744(8) 1 d . . P B 1
H52A H 0.5926 0.6974 0.1180 0.046 Uiso 0.744(8) 1 calc R U P B 1
H52B H 0.5089 0.6352 0.0943 0.046 Uiso 0.744(8) 1 calc R U P B 1
H52C H 0.5448 0.6776 0.2043 0.046 Uiso 0.744(8) 1 calc R U P B 1
C51A C 0.747(2) 0.5543(10) 0.3122(14) 0.051(6) Uani 0.256(8) 1 d D . P B 2
H51D H 0.8269 0.5648 0.3431 0.076 Uiso 0.256(8) 1 calc R U P B 2
H51E H 0.7205 0.5571 0.3694 0.076 Uiso 0.256(8) 1 calc R U P B 2
H51F H 0.7346 0.5088 0.2818 0.076 Uiso 0.256(8) 1 calc R U P B 2
C52A C 0.5633(13) 0.5902(11) 0.1742(14) 0.045(5) Uani 0.256(8) 1 d D . P B 2
H52D H 0.5351 0.6031 0.2276 0.068 Uiso 0.256(8) 1 calc R U P B 2
H52E H 0.5187 0.6123 0.1045 0.068 Uiso 0.256(8) 1 calc R U P B 2
H52F H 0.5579 0.5414 0.1642 0.068 Uiso 0.256(8) 1 calc R U P B 2
K101 K 0.45735(6) 0.73395(4) 0.60563(6) 0.02904(17) Uani 1 1 d . . . . .
O101 O 0.6195(4) 0.7955(2) 0.5332(4) 0.0590(10) Uani 1 1 d . . . . .
O102 O 0.5735(3) 0.85875(16) 0.6907(3) 0.0379(7) Uani 1 1 d . . . . .
O103 O 0.3948(2) 0.81877(16) 0.7348(2) 0.0327(6) Uani 1 1 d . . . . .
O104 O 0.4291(2) 0.67848(15) 0.7810(2) 0.0314(6) Uani 1 1 d . . . . .
O105 O 0.5574(3) 0.60901(16) 0.6945(3) 0.0391(7) Uani 1 1 d . . . . .
O106 O 0.5789(4) 0.6544(2) 0.5098(4) 0.0660(11) Uani 1 1 d . . . . .
C101 C 0.6875(4) 0.8476(3) 0.5980(5) 0.0574(15) Uani 1 1 d . . . . .
H10A H 0.7227 0.8721 0.5573 0.069 Uiso 1 1 calc R U . . .
H10B H 0.7474 0.8287 0.6649 0.069 Uiso 1 1 calc R U . . .
C102 C 0.6173(4) 0.8935(3) 0.6267(4) 0.0456(11) Uani 1 1 d . . . . .
H10C H 0.6624 0.9323 0.6680 0.055 Uiso 1 1 calc R U . . .
H10D H 0.5554 0.9107 0.5596 0.055 Uiso 1 1 calc R U . . .
C103 C 0.5211(4) 0.9030(2) 0.7373(4) 0.0415(10) Uani 1 1 d . . . . .
H10E H 0.4578 0.9264 0.6790 0.050 Uiso 1 1 calc R U . . .
H10F H 0.5752 0.9372 0.7828 0.050 Uiso 1 1 calc R U . . .
C104 C 0.4799(3) 0.8624(2) 0.8060(3) 0.0354(9) Uani 1 1 d . . . . .
H10G H 0.5419 0.8359 0.8605 0.042 Uiso 1 1 calc R U . . .
H10H H 0.4495 0.8923 0.8450 0.042 Uiso 1 1 calc R U . . .
C105 C 0.3405(3) 0.7808(2) 0.7868(3) 0.0345(9) Uani 1 1 d . . . . .
H10I H 0.2692 0.7631 0.7306 0.041 Uiso 1 1 calc R U . . .
H10J H 0.3223 0.8108 0.8351 0.041 Uiso 1 1 calc R U . . .
C106 C 0.4091(3) 0.7231(3) 0.8528(3) 0.0341(9) Uani 1 1 d . . . . .
H10K H 0.4809 0.7397 0.9094 0.041 Uiso 1 1 calc R U . . .
H10L H 0.3687 0.6994 0.8892 0.041 Uiso 1 1 calc R U . . .
C107 C 0.5017(3) 0.6249(2) 0.8385(3) 0.0353(9) Uani 1 1 d . . . . .
H10M H 0.4727 0.6020 0.8859 0.042 Uiso 1 1 calc R U . . .
H10N H 0.5771 0.6427 0.8849 0.042 Uiso 1 1 calc R U . . .
C108 C 0.5080(4) 0.5764(2) 0.7572(4) 0.0386(10) Uani 1 1 d . . . . .
H10O H 0.5536 0.5370 0.7954 0.046 Uiso 1 1 calc R U . . .
H10P H 0.4321 0.5604 0.7086 0.046 Uiso 1 1 calc R U . . .
C109 C 0.5751(4) 0.5641(3) 0.6227(4) 0.0488(12) Uani 1 1 d . . . . .
H10Q H 0.5025 0.5495 0.5649 0.059 Uiso 1 1 calc R U . . .
H10R H 0.6157 0.5239 0.6631 0.059 Uiso 1 1 calc R U . . .
C110 C 0.6426(5) 0.5994(4) 0.5725(5) 0.0581(15) Uani 1 1 d . . . . .
H11A H 0.7139 0.6158 0.6303 0.070 Uiso 1 1 calc R U . . .
H11B H 0.6599 0.5680 0.5253 0.070 Uiso 1 1 calc R U . . .
C111 C 0.6214(8) 0.6942(5) 0.4501(7) 0.053(2) Uani 0.744(8) 1 d . . P B 3
H11C H 0.5583 0.7136 0.3863 0.063 Uiso 0.744(8) 1 calc R U P B 3
H11D H 0.6647 0.6653 0.4226 0.063 Uiso 0.744(8) 1 calc R U P B 3
C112 C 0.6943(6) 0.7494(4) 0.5161(6) 0.0492(19) Uani 0.744(8) 1 d . . P B 3
H11E H 0.7510 0.7322 0.5864 0.059 Uiso 0.744(8) 1 calc R U P B 3
H11F H 0.7331 0.7715 0.4765 0.059 Uiso 0.744(8) 1 calc R U P B 3
C11A C 0.6873(14) 0.6869(9) 0.5093(15) 0.027(4) Uani 0.256(8) 1 d . . P B 4
H11G H 0.7430 0.6994 0.5833 0.032 Uiso 0.256(8) 1 calc R U P B 4
H11H H 0.7224 0.6579 0.4734 0.032 Uiso 0.256(8) 1 calc R U P B 4
C12A C 0.6285(14) 0.7482(10) 0.4402(13) 0.034(4) Uani 0.256(8) 1 d . . P B 4
H12D H 0.5539 0.7365 0.3827 0.041 Uiso 0.256(8) 1 calc R U P B 4
H12E H 0.6739 0.7694 0.4067 0.041 Uiso 0.256(8) 1 calc R U P B 4

loop_
_atom_site_aniso_label
_atom_site_aniso_U_11
_atom_site_aniso_U_22
_atom_site_aniso_U_33
_atom_site_aniso_U_23
_atom_site_aniso_U_13
_atom_site_aniso_U_12
P1 0.0148(3) 0.0219(4) 0.0177(3) 0.0016(3) 0.0066(3) 0.0000(3)
N1 0.0153(11) 0.0310(16) 0.0213(12) 0.0043(12) 0.0078(10) 0.0008(12)
N2 0.0168(12) 0.0280(16) 0.0181(12) -0.0023(12) 0.0063(10) 0.0008(11)
C1 0.0190(13) 0.0221(17) 0.0208(14) 0.0004(13) 0.0083(12) 0.0015(12)
C2 0.0190(13) 0.0241(17) 0.0180(14) -0.0016(13) 0.0082(11) -0.0012(13)
O1 0.0185(10) 0.0359(15) 0.0199(10) -0.0003(10) 0.0040(9) 0.0026(10)
O2 0.0186(10) 0.0438(16) 0.0263(11) -0.0031(11) 0.0113(9) -0.0031(11)
N3 0.0179(13) 0.0204(15) 0.0221(14) 0.0010(11) 0.0046(11) 0.0011(11)
N4 0.0174(12) 0.0211(15) 0.0180(12) 0.0007(11) 0.0070(10) -0.0012(10)
C3 0.0192(15) 0.0246(18) 0.0209(16) 0.0017(13) 0.0070(13) -0.0004(13)
C4 0.0164(14) 0.0210(16) 0.0220(16) -0.0013(13) 0.0086(12) -0.0002(12)
O3 0.0273(13) 0.0240(13) 0.0282(13) -0.0005(10) 0.0045(10) -0.0055(10)
O4 0.0191(11) 0.0277(13) 0.0257(12) 0.0008(10) 0.0020(10) 0.0001(10)
C5 0.0151(14) 0.060(3) 0.0215(16) 0.0022(17) 0.0079(12) 0.0018(16)
C6 0.0207(18) 0.084(4) 0.038(2) 0.011(2) 0.0123(16) -0.007(2)
C7 0.035(2) 0.117(6) 0.057(3) 0.004(4) 0.029(2) -0.014(3)
C8 0.050(3) 0.102(6) 0.076(4) -0.021(4) 0.037(3) 0.001(3)
C9 0.036(2) 0.087(5) 0.062(3) -0.018(3) 0.025(2) 0.015(3)
C10 0.0230(17) 0.061(3) 0.030(2) -0.014(2) 0.0047(15) 0.0119(18)
C11 0.027(2) 0.086(4) 0.053(3) 0.032(3) 0.013(2) -0.009(2)
C12 0.053(3) 0.065(4) 0.073(4) 0.020(3) 0.008(3) -0.014(3)
C13 0.065(4) 0.108(6) 0.097(5) 0.049(5) 0.042(4) -0.017(4)
C14 0.038(2) 0.040(2) 0.034(2) -0.0053(18) 0.0067(18) 0.0149(18)
C15 0.065(3) 0.041(3) 0.043(3) -0.002(2) -0.003(2) 0.016(3)
C16 0.051(3) 0.042(3) 0.047(3) -0.011(2) 0.005(2) 0.005(2)
C17 0.0196(14) 0.0312(19) 0.0180(15) -0.0019(13) 0.0081(12) 0.0011(13)
C18 0.0291(18) 0.0276(19) 0.0280(19) -0.0017(14) 0.0126(15) -0.0006(14)
C19 0.042(2) 0.033(2) 0.037(2) -0.0108(17) 0.0211(17) -0.0005(17)
C20 0.049(2) 0.042(3) 0.027(2) -0.0029(17) 0.0236(18) 0.0018(19)
C21 0.042(2) 0.037(2) 0.0287(18) 0.0027(16) 0.0197(16) -0.0005(17)
C22 0.0294(17) 0.0310(19) 0.0221(17) 0.0005(14) 0.0096(14) 0.0012(15)
C23 0.050(2) 0.029(2) 0.029(2) -0.0016(16) 0.0170(18) -0.0023(18)
C24 0.054(3) 0.049(3) 0.061(3) 0.009(3) 0.017(3) -0.005(2)
C25 0.052(3) 0.050(3) 0.063(3) 0.012(3) 0.019(2) 0.007(2)
C26 0.041(2) 0.031(2) 0.0266(19) 0.0003(15) 0.0133(16) 0.0016(17)
C27 0.055(3) 0.041(3) 0.057(3) -0.003(2) 0.008(2) 0.012(2)
C28 0.076(4) 0.054(4) 0.127(6) -0.036(4) 0.057(4) -0.026(3)
C29 0.0225(16) 0.0223(18) 0.0256(17) -0.0004(14) 0.0009(14) 0.0033(13)
C30 0.041(2) 0.0243(19) 0.0297(19) 0.0033(15) 0.0060(16) -0.0023(16)
C31 0.067(3) 0.027(2) 0.035(2) 0.0056(17) 0.012(2) 0.005(2)
C32 0.075(4) 0.029(2) 0.041(3) 0.0079(19) 0.010(2) 0.023(2)
C33 0.046(2) 0.037(3) 0.046(3) -0.006(2) 0.010(2) 0.018(2)
C34 0.0296(18) 0.028(2) 0.033(2) -0.0063(16) 0.0052(16) 0.0073(15)
C35 0.040(2) 0.035(2) 0.038(2) 0.0119(18) 0.0169(18) -0.0039(17)
C36 0.059(3) 0.065(4) 0.105(5) 0.004(4) 0.030(4) -0.020(3)
C37 0.059(3) 0.069(4) 0.046(3) 0.007(3) 0.028(2) 0.006(3)
C38 0.032(2) 0.039(2) 0.052(3) -0.011(2) 0.0212(19) 0.0052(17)
C39 0.064(3) 0.057(3) 0.044(3) -0.005(2) 0.019(2) 0.014(3)
C40 0.049(3) 0.091(5) 0.078(4) -0.028(4) 0.038(3) -0.018(3)
C41 0.0192(15) 0.0187(17) 0.0215(16) -0.0004(12) 0.0061(13) -0.0009(12)
C42 0.0194(15) 0.0258(18) 0.0245(16) -0.0010(14) 0.0076(13) -0.0002(13)
C43 0.0328(19) 0.030(2) 0.0322(19) -0.0071(15) 0.0169(16) 0.0015(15)
C44 0.044(2) 0.024(2) 0.038(2) -0.0070(16) 0.0160(18) -0.0023(16)
C45 0.042(2) 0.0190(18) 0.037(2) 0.0032(15) 0.0160(17) -0.0070(15)
C46 0.0260(17) 0.0281(19) 0.0236(17) 0.0016(14) 0.0091(14) -0.0055(14)
C47 0.0264(17) 0.033(2) 0.0243(17) -0.0020(14) 0.0118(14) -0.0043(15)
C48 0.0320(19) 0.047(3) 0.036(2) 0.0036(18) 0.0190(16) 0.0011(18)
C49 0.042(2) 0.048(3) 0.028(2) 0.0065(18) 0.0124(17) -0.0038(19)
C50 0.041(2) 0.041(2) 0.030(2) -0.0081(17) 0.0194(17) -0.0176(19)
C51 0.045(3) 0.044(4) 0.041(3) 0.007(3) 0.025(3) -0.007(3)
C52 0.028(2) 0.037(3) 0.032(3) 0.002(2) 0.016(2) -0.002(2)
C51A 0.084(15) 0.043(11) 0.037(10) 0.016(8) 0.038(10) 0.022(10)
C52A 0.040(9) 0.062(13) 0.032(9) -0.021(8) 0.014(7) -0.002(8)
K101 0.0242(3) 0.0330(4) 0.0303(4) 0.0036(3) 0.0121(3) 0.0013(3)
O101 0.073(2) 0.043(2) 0.097(3) -0.001(2) 0.070(2) -0.0004(18)
O102 0.0393(15) 0.0316(16) 0.0443(17) 0.0027(13) 0.0193(13) -0.0041(12)
O103 0.0279(13) 0.0379(16) 0.0279(13) -0.0018(12) 0.0076(11) 0.0006(12)
O104 0.0294(13) 0.0368(16) 0.0241(13) 0.0027(11) 0.0076(10) -0.0008(11)
O105 0.0438(16) 0.0331(17) 0.0436(17) -0.0003(13) 0.0218(14) 0.0014(13)
O106 0.092(3) 0.048(2) 0.086(3) -0.009(2) 0.065(3) -0.002(2)
C101 0.042(3) 0.073(4) 0.066(3) 0.017(3) 0.031(2) -0.008(2)
C102 0.046(2) 0.043(3) 0.046(2) 0.004(2) 0.017(2) -0.018(2)
C103 0.044(2) 0.027(2) 0.047(2) -0.0025(18) 0.014(2) 0.0003(18)
C104 0.033(2) 0.036(2) 0.032(2) -0.0047(17) 0.0095(17) -0.0005(17)
C105 0.0241(17) 0.048(3) 0.030(2) -0.0050(17) 0.0103(15) -0.0016(17)
C106 0.0258(16) 0.051(3) 0.0230(16) -0.0025(17) 0.0074(13) -0.0050(17)
C107 0.0290(18) 0.038(2) 0.0307(19) 0.0119(17) 0.0053(16) -0.0033(17)
C108 0.034(2) 0.033(2) 0.040(2) 0.0071(18) 0.0071(17) -0.0030(17)
C109 0.052(3) 0.036(2) 0.052(3) -0.004(2) 0.017(2) 0.011(2)
C110 0.044(3) 0.078(4) 0.057(3) -0.023(3) 0.027(2) -0.002(3)
C111 0.061(5) 0.061(5) 0.045(4) -0.014(4) 0.031(4) 0.003(4)
C112 0.047(4) 0.061(5) 0.054(5) -0.003(3) 0.035(4) 0.004(3)
C11A 0.022(7) 0.041(9) 0.028(8) 0.002(6) 0.021(7) 0.003(6)
C12A 0.030(8) 0.055(13) 0.022(8) 0.009(7) 0.015(7) 0.004(7)

loop_
_atom_type_symbol
_atom_type_description
_atom_type_scat_dispersion_real
_atom_type_scat_dispersion_imag
_atom_type_scat_source
C C 0.0181 0.0091 'International Tables Vol C Tables 4.2.6.8 and 6.1.1.4'
H H 0.0000 0.0000 'International Tables Vol C Tables 4.2.6.8 and 6.1.1.4'
N N 0.0311 0.0180 'International Tables Vol C Tables 4.2.6.8 and 6.1.1.4'
O O 0.0492 0.0322 'International Tables Vol C Tables 4.2.6.8 and 6.1.1.4'
P P 0.2955 0.4335 'International Tables Vol C Tables 4.2.6.8 and 6.1.1.4'
K K 0.3868 1.0657 'International Tables Vol C Tables 4.2.6.8 and 6.1.1.4'

loop_
_geom_angle_atom_site_label_1
_geom_angle_atom_site_label_2
_geom_angle_atom_site_label_3
_geom_angle
_geom_angle_site_symmetry_1
_geom_angle_site_symmetry_3
C2 P1 C3 89.62(15) . .
C2 P1 N1 83.15(13) . .
C3 P1 N1 93.54(15) . .
C2 P1 N4 95.42(13) . .
C3 P1 N4 83.59(14) . .
N1 P1 N4 176.81(14) . .
C1 N1 C5 118.0(3) . .
C1 N1 P1 115.4(2) . .
C5 N1 P1 113.6(2) . .
C2 N2 C1 118.1(3) . .
C2 N2 C17 121.7(3) . .
C1 N2 C17 119.9(3) . .
O1 C1 N1 128.7(3) . .
O1 C1 N2 121.1(3) . .
N1 C1 N2 110.2(3) . .
O2 C2 N2 122.8(3) . .
O2 C2 P1 126.2(2) . .
N2 C2 P1 111.0(2) . .
C1 O1 K101 144.2(2) . 1_655
C3 N3 C4 117.8(3) . .
C3 N3 C29 121.8(3) . .
C4 N3 C29 120.2(3) . .
C4 N4 C41 117.5(3) . .
C4 N4 P1 113.8(2) . .
C41 N4 P1 114.6(2) . .
O3 C3 N3 123.3(3) . .
O3 C3 P1 126.2(3) . .
N3 C3 P1 110.4(3) . .
O4 C4 N4 129.0(3) . .
O4 C4 N3 120.3(3) . .
N4 C4 N3 110.6(3) . .
C6 C5 C10 122.4(4) . .
C6 C5 N1 118.9(4) . .
C10 C5 N1 118.5(4) . .
C5 C6 C7 115.0(6) . .
C5 C6 C11 120.5(4) . .
C7 C6 C11 124.5(5) . .
C8 C7 C6 122.1(6) . .
C8 C7 H7 118.9 . .
C6 C7 H7 118.9 . .
C9 C8 C7 120.8(6) . .
C9 C8 H8 119.6 . .
C7 C8 H8 119.6 . .
C8 C9 C10 121.3(7) . .
C8 C9 H9 119.3 . .
C10 C9 H9 119.3 . .
C9 C10 C5 118.4(5) . .
C9 C10 C14 117.8(5) . .
C5 C10 C14 123.8(4) . .
C6 C11 C13 113.1(6) . .
C6 C11 C12 111.8(4) . .
C13 C11 C12 109.6(5) . .
C6 C11 H11 107.3 . .
C13 C11 H11 107.3 . .
C12 C11 H11 107.3 . .
C11 C12 H12A 109.5 . .
C11 C12 H12B 109.5 . .
H12A C12 H12B 109.5 . .
C11 C12 H12C 109.5 . .
H12A C12 H12C 109.5 . .
H12B C12 H12C 109.5 . .
C11 C13 H13A 109.5 . .
C11 C13 H13B 109.5 . .
H13A C13 H13B 109.5 . .
C11 C13 H13C 109.5 . .
H13A C13 H13C 109.5 . .
H13B C13 H13C 109.5 . .
C10 C14 C15 111.0(4) . .
C10 C14 C16 113.5(4) . .
C15 C14 C16 109.9(4) . .
C10 C14 H14 107.4 . .
C15 C14 H14 107.4 . .
C16 C14 H14 107.4 . .
C14 C15 H15A 109.5 . .
C14 C15 H15B 109.5 . .
H15A C15 H15B 109.5 . .
C14 C15 H15C 109.5 . .
H15A C15 H15C 109.5 . .
H15B C15 H15C 109.5 . .
C14 C16 H16A 109.5 . .
C14 C16 H16B 109.5 . .
H16A C16 H16B 109.5 . .
C14 C16 H16C 109.5 . .
H16A C16 H16C 109.5 . .
H16B C16 H16C 109.5 . .
C22 C17 C18 122.0(3) . .
C22 C17 N2 120.2(3) . .
C18 C17 N2 117.8(3) . .
C17 C18 C19 118.0(4) . .
C17 C18 C23 121.4(3) . .
C19 C18 C23 120.6(4) . .
C20 C19 C18 120.6(4) . .
C20 C19 H19 119.7 . .
C18 C19 H19 119.7 . .
C19 C20 C21 120.6(4) . .
C19 C20 H20 119.7 . .
C21 C20 H20 119.7 . .
C20 C21 C22 121.0(4) . .
C20 C21 H21 119.5 . .
C22 C21 H21 119.5 . .
C21 C22 C17 117.7(4) . .
C21 C22 C26 119.6(4) . .
C17 C22 C26 122.7(3) . .
C25 C23 C18 110.0(4) . .
C25 C23 C24 113.3(4) . .
C18 C23 C24 111.7(4) . .
C25 C23 H23 107.2 . .
C18 C23 H23 107.2 . .
C24 C23 H23 107.2 . .
C23 C24 H24A 109.5 . .
C23 C24 H24B 109.5 . .
H24A C24 H24B 109.5 . .
C23 C24 H24C 109.5 . .
H24A C24 H24C 109.5 . .
H24B C24 H24C 109.5 . .
C23 C25 H25A 109.5 . .
C23 C25 H25B 109.5 . .
H25A C25 H25B 109.5 . .
C23 C25 H25C 109.5 . .
H25A C25 H25C 109.5 . .
H25B C25 H25C 109.5 . .
C28 C26 C27 109.8(5) . .
C28 C26 C22 111.3(4) . .
C27 C26 C22 110.2(4) . .
C28 C26 H26 108.5 . .
C27 C26 H26 108.5 . .
C22 C26 H26 108.5 . .
C26 C27 H27A 109.5 . .
C26 C27 H27B 109.5 . .
H27A C27 H27B 109.5 . .
C26 C27 H27C 109.5 . .
H27A C27 H27C 109.5 . .
H27B C27 H27C 109.5 . .
C26 C28 H28A 109.5 . .
C26 C28 H28B 109.5 . .
H28A C28 H28B 109.5 . .
C26 C28 H28C 109.5 . .
H28A C28 H28C 109.5 . .
H28B C28 H28C 109.5 . .
C30 C29 C34 122.5(4) . .
C30 C29 N3 118.9(4) . .
C34 C29 N3 118.6(4) . .
C29 C30 C31 118.3(5) . .
C29 C30 C35 123.0(4) . .
C31 C30 C35 118.6(4) . .
C32 C31 C30 120.2(5) . .
C32 C31 H31 119.9 . .
C30 C31 H31 119.9 . .
C31 C32 C33 120.7(4) . .
C31 C32 H32 119.6 . .
C33 C32 H32 119.6 . .
C32 C33 C34 121.8(5) . .
C32 C33 H33 119.1 . .
C34 C33 H33 119.1 . .
C29 C34 C33 116.4(4) . .
C29 C34 C38 122.7(4) . .
C33 C34 C38 120.9(4) . .
C30 C35 C36 113.0(5) . .
C30 C35 C37 109.8(4) . .
C36 C35 C37 110.8(5) . .
C30 C35 H35 107.6 . .
C36 C35 H35 107.6 . .
C37 C35 H35 107.6 . .
C35 C36 H36A 109.5 . .
C35 C36 H36B 109.5 . .
H36A C36 H36B 109.5 . .
C35 C36 H36C 109.5 . .
H36A C36 H36C 109.5 . .
H36B C36 H36C 109.5 . .
C35 C37 H37A 109.5 . .
C35 C37 H37B 109.5 . .
H37A C37 H37B 109.5 . .
C35 C37 H37C 109.5 . .
H37A C37 H37C 109.5 . .
H37B C37 H37C 109.5 . .
C34 C38 C40 108.8(4) . .
C34 C38 C39 113.8(4) . .
C40 C38 C39 107.2(4) . .
C34 C38 H38 109.0 . .
C40 C38 H38 109.0 . .
C39 C38 H38 109.0 . .
C38 C39 H39A 109.5 . .
C38 C39 H39B 109.5 . .
H39A C39 H39B 109.5 . .
C38 C39 H39C 109.5 . .
H39A C39 H39C 109.5 . .
H39B C39 H39C 109.5 . .
C38 C40 H40A 109.5 . .
C38 C40 H40B 109.5 . .
H40A C40 H40B 109.5 . .
C38 C40 H40C 109.5 . .
H40A C40 H40C 109.5 . .
H40B C40 H40C 109.5 . .
C42 C41 C46 121.3(3) . .
C42 C41 N4 119.9(3) . .
C46 C41 N4 118.7(3) . .
C41 C42 C43 118.0(3) . .
C41 C42 C47 123.4(3) . .
C43 C42 C47 118.6(3) . .
C44 C43 C42 121.1(4) . .
C44 C43 H43 119.5 . .
C42 C43 H43 119.5 . .
C45 C44 C43 119.7(4) . .
C45 C44 H44 120.2 . .
C43 C44 H44 120.2 . .
C44 C45 C46 121.7(4) . .
C44 C45 H45 119.2 . .
C46 C45 H45 119.2 . .
C45 C46 C41 118.2(4) . .
C45 C46 C50 121.8(4) . .
C41 C46 C50 120.0(3) . .
C42 C47 C49 111.1(3) . .
C42 C47 C48 111.9(3) . .
C49 C47 C48 110.5(3) . .
C42 C47 H47 107.7 . .
C49 C47 H47 107.7 . .
C48 C47 H47 107.7 . .
C47 C48 H48A 109.5 . .
C47 C48 H48B 109.5 . .
H48A C48 H48B 109.5 . .
C47 C48 H48C 109.5 . .
H48A C48 H48C 109.5 . .
H48B C48 H48C 109.5 . .
C47 C49 H49A 109.5 . .
C47 C49 H49B 109.5 . .
H49A C49 H49B 109.5 . .
C47 C49 H49C 109.5 . .
H49A C49 H49C 109.5 . .
H49B C49 H49C 109.5 . .
C52A C50 C46 111.5(8) . .
C51 C50 C46 117.9(4) . .
C51 C50 C52 106.4(4) . .
C46 C50 C52 108.5(3) . .
C52A C50 C51A 104.3(13) . .
C46 C50 C51A 98.7(7) . .
C51 C50 H50 107.9 . .
C46 C50 H50 107.9 . .
C52 C50 H50 107.9 . .
C50 C51 H51A 109.5 . .
C50 C51 H51B 109.5 . .
H51A C51 H51B 109.5 . .
C50 C51 H51C 109.5 . .
H51A C51 H51C 109.5 . .
H51B C51 H51C 109.5 . .
C50 C52 H52A 109.5 . .
C50 C52 H52B 109.5 . .
H52A C52 H52B 109.5 . .
C50 C52 H52C 109.5 . .
H52A C52 H52C 109.5 . .
H52B C52 H52C 109.5 . .
C50 C51A H51D 109.5 . .
C50 C51A H51E 109.5 . .
H51D C51A H51E 109.5 . .
C50 C51A H51F 109.5 . .
H51D C51A H51F 109.5 . .
H51E C51A H51F 109.5 . .
C50 C52A H52D 109.5 . .
C50 C52A H52E 109.5 . .
H52D C52A H52E 109.5 . .
C50 C52A H52F 109.5 . .
H52D C52A H52F 109.5 . .
H52E C52A H52F 109.5 . .
O1 K101 O104 74.09(8) 1_455 .
O1 K101 O103 71.84(8) 1_455 .
O104 K101 O103 61.42(9) . .
O1 K101 O105 108.17(9) 1_455 .
O104 K101 O105 59.86(9) . .
O103 K101 O105 118.14(9) . .
O1 K101 O102 121.72(9) 1_455 .
O104 K101 O102 103.97(9) . .
O103 K101 O102 58.71(9) . .
O105 K101 O102 120.82(9) . .
O1 K101 O106 122.27(12) 1_455 .
O104 K101 O106 117.65(12) . .
O103 K101 O106 165.71(12) . .
O105 K101 O106 57.93(12) . .
O102 K101 O106 110.07(12) . .
O1 K101 O101 139.71(11) 1_455 .
O104 K101 O101 145.31(11) . .
O103 K101 O101 113.91(10) . .
O105 K101 O101 103.33(11) . .
O102 K101 O101 56.16(10) . .
O106 K101 O101 57.75(12) . .
C101 O101 C112 105.7(5) . .
C101 O101 C12A 132.5(7) . .
C101 O101 K101 117.1(3) . .
C112 O101 K101 115.6(4) . .
C12A O101 K101 108.7(7) . .
C102 O102 C103 112.0(4) . .
C102 O102 K101 117.6(3) . .
C103 O102 K101 115.6(3) . .
C105 O103 C104 114.2(3) . .
C105 O103 K101 109.7(2) . .
C104 O103 K101 115.6(2) . .
C106 O104 C107 111.8(3) . .
C106 O104 K101 117.9(2) . .
C107 O104 K101 117.3(2) . .
C109 O105 C108 112.1(4) . .
C109 O105 K101 116.5(3) . .
C108 O105 K101 113.8(3) . .
C111 O106 C110 119.7(6) . .
C110 O106 C11A 90.6(8) . .
C111 O106 K101 112.4(4) . .
C110 O106 K101 116.7(3) . .
C11A O106 K101 117.0(6) . .
O101 C101 C102 108.4(4) . .
O101 C101 H10A 110.0 . .
C102 C101 H10A 110.0 . .
O101 C101 H10B 110.0 . .
C102 C101 H10B 110.0 . .
H10A C101 H10B 108.4 . .
O102 C102 C101 109.2(4) . .
O102 C102 H10C 109.8 . .
C101 C102 H10C 109.8 . .
O102 C102 H10D 109.8 . .
C101 C102 H10D 109.8 . .
H10C C102 H10D 108.3 . .
O102 C103 C104 108.5(4) . .
O102 C103 H10E 110.0 . .
C104 C103 H10E 110.0 . .
O102 C103 H10F 110.0 . .
C104 C103 H10F 110.0 . .
H10E C103 H10F 108.4 . .
O103 C104 C103 107.4(3) . .
O103 C104 H10G 110.2 . .
C103 C104 H10G 110.2 . .
O103 C104 H10H 110.2 . .
C103 C104 H10H 110.2 . .
H10G C104 H10H 108.5 . .
O103 C105 C106 113.4(3) . .
O103 C105 H10I 108.9 . .
C106 C105 H10I 108.9 . .
O103 C105 H10J 108.9 . .
C106 C105 H10J 108.9 . .
H10I C105 H10J 107.7 . .
O104 C106 C105 108.1(3) . .
O104 C106 H10K 110.1 . .
C105 C106 H10K 110.1 . .
O104 C106 H10L 110.1 . .
C105 C106 H10L 110.1 . .
H10K C106 H10L 108.4 . .
O104 C107 C108 108.5(3) . .
O104 C107 H10M 110.0 . .
C108 C107 H10M 110.0 . .
O104 C107 H10N 110.0 . .
C108 C107 H10N 110.0 . .
H10M C107 H10N 108.4 . .
O105 C108 C107 109.2(4) . .
O105 C108 H10O 109.8 . .
C107 C108 H10O 109.8 . .
O105 C108 H10P 109.8 . .
C107 C108 H10P 109.8 . .
H10O C108 H10P 108.3 . .
O105 C109 C110 108.8(4) . .
O105 C109 H10Q 109.9 . .
C110 C109 H10Q 109.9 . .
O105 C109 H10R 109.9 . .
C110 C109 H10R 109.9 . .
H10Q C109 H10R 108.3 . .
O106 C110 C109 108.4(4) . .
O106 C110 H11A 110.0 . .
C109 C110 H11A 110.0 . .
O106 C110 H11B 110.0 . .
C109 C110 H11B 110.0 . .
H11A C110 H11B 108.4 . .
O106 C111 C112 112.6(6) . .
O106 C111 H11C 109.1 . .
C112 C111 H11C 109.1 . .
O106 C111 H11D 109.1 . .
C112 C111 H11D 109.1 . .
H11C C111 H11D 107.8 . .
O101 C112 C111 104.8(6) . .
O101 C112 H11E 110.8 . .
C111 C112 H11E 110.8 . .
O101 C112 H11F 110.8 . .
C111 C112 H11F 110.8 . .
H11E C112 H11F 108.9 . .
C12A C11A O106 96.0(12) . .
C12A C11A H11G 112.6 . .
O106 C11A H11G 112.6 . .
C12A C11A H11H 112.6 . .
O106 C11A H11H 112.6 . .
H11G C11A H11H 110.1 . .
C11A C12A O101 100.0(11) . .
C11A C12A H12D 111.8 . .
O101 C12A H12D 111.8 . .
C11A C12A H12E 111.8 . .
O101 C12A H12E 111.8 . .
H12D C12A H12E 109.5 . .

loop_
_geom_bond_atom_site_label_1
_geom_bond_atom_site_label_2
_geom_bond_distance
_geom_bond_site_symmetry_2
P1 C2 1.901(3) .
P1 C3 1.906(4) .
P1 N1 1.933(3) .
P1 N4 1.939(3) .
N1 C1 1.340(4) .
N1 C5 1.445(4) .
N2 C2 1.385(4) .
N2 C1 1.416(4) .
N2 C17 1.443(4) .
C1 O1 1.226(4) .
C2 O2 1.215(4) .
O1 K101 2.747(2) 1_655
N3 C3 1.386(4) .
N3 C4 1.419(4) .
N3 C29 1.440(5) .
N4 C4 1.340(4) .
N4 C41 1.441(4) .
C3 O3 1.206(5) .
C4 O4 1.233(4) .
C5 C6 1.392(6) .
C5 C10 1.413(7) .
C6 C7 1.449(8) .
C6 C11 1.504(9) .
C7 C8 1.373(12) .
C7 H7 0.9500 .
C8 C9 1.331(10) .
C8 H8 0.9500 .
C9 C10 1.404(6) .
C9 H9 0.9500 .
C10 C14 1.506(8) .
C11 C13 1.537(7) .
C11 C12 1.558(9) .
C11 H11 1.0000 .
C12 H12A 0.9800 .
C12 H12B 0.9800 .
C12 H12C 0.9800 .
C13 H13A 0.9800 .
C13 H13B 0.9800 .
C13 H13C 0.9800 .
C14 C15 1.536(6) .
C14 C16 1.542(7) .
C14 H14 1.0000 .
C15 H15A 0.9800 .
C15 H15B 0.9800 .
C15 H15C 0.9800 .
C16 H16A 0.9800 .
C16 H16B 0.9800 .
C16 H16C 0.9800 .
C17 C22 1.401(5) .
C17 C18 1.402(6) .
C18 C19 1.402(6) .
C18 C23 1.516(6) .
C19 C20 1.375(7) .
C19 H19 0.9500 .
C20 C21 1.384(6) .
C20 H20 0.9500 .
C21 C22 1.396(6) .
C21 H21 0.9500 .
C22 C26 1.524(6) .
C23 C25 1.482(7) .
C23 C24 1.535(7) .
C23 H23 1.0000 .
C24 H24A 0.9800 .
C24 H24B 0.9800 .
C24 H24C 0.9800 .
C25 H25A 0.9800 .
C25 H25B 0.9800 .
C25 H25C 0.9800 .
C26 C28 1.516(8) .
C26 C27 1.524(6) .
C26 H26 1.0000 .
C27 H27A 0.9800 .
C27 H27B 0.9800 .
C27 H27C 0.9800 .
C28 H28A 0.9800 .
C28 H28B 0.9800 .
C28 H28C 0.9800 .
C29 C30 1.401(6) .
C29 C34 1.405(6) .
C30 C31 1.403(6) .
C30 C35 1.514(7) .
C31 C32 1.374(9) .
C31 H31 0.9500 .
C32 C33 1.376(9) .
C32 H32 0.9500 .
C33 C34 1.407(6) .
C33 H33 0.9500 .
C34 C38 1.499(7) .
C35 C36 1.518(7) .
C35 C37 1.523(7) .
C35 H35 1.0000 .
C36 H36A 0.9800 .
C36 H36B 0.9800 .
C36 H36C 0.9800 .
C37 H37A 0.9800 .
C37 H37B 0.9800 .
C37 H37C 0.9800 .
C38 C40 1.537(7) .
C38 C39 1.543(7) .
C38 H38 1.0000 .
C39 H39A 0.9800 .
C39 H39B 0.9800 .
C39 H39C 0.9800 .
C40 H40A 0.9800 .
C40 H40B 0.9800 .
C40 H40C 0.9800 .
C41 C42 1.403(5) .
C41 C46 1.409(5) .
C42 C43 1.405(5) .
C42 C47 1.527(5) .
C43 C44 1.387(6) .
C43 H43 0.9500 .
C44 C45 1.380(7) .
C44 H44 0.9500 .
C45 C46 1.390(6) .
C45 H45 0.9500 .
C46 C50 1.513(6) .
C47 C49 1.527(5) .
C47 C48 1.538(6) .
C47 H47 1.0000 .
C48 H48A 0.9800 .
C48 H48B 0.9800 .
C48 H48C 0.9800 .
C49 H49A 0.9800 .
C49 H49B 0.9800 .
C49 H49C 0.9800 .
C50 C52A 1.407(16) .
C50 C51 1.495(7) .
C50 C52 1.625(7) .
C50 C51A 1.696(15) .
C50 H50 1.0000 .
C51 H51A 0.9800 .
C51 H51B 0.9800 .
C51 H51C 0.9800 .
C52 H52A 0.9800 .
C52 H52B 0.9800 .
C52 H52C 0.9800 .
C51A H51D 0.9800 .
C51A H51E 0.9800 .
C51A H51F 0.9800 .
C52A H52D 0.9800 .
C52A H52E 0.9800 .
C52A H52F 0.9800 .
K101 O1 2.747(2) 1_455
K101 O104 2.790(3) .
K101 O103 2.802(3) .
K101 O105 2.834(3) .
K101 O102 2.890(3) .
K101 O106 2.927(4) .
K101 O101 2.979(4) .
O101 C101 1.407(8) .
O101 C112 1.441(7) .
O101 C12A 1.620(18) .
O102 C102 1.414(6) .
O102 C103 1.425(6) .
O103 C105 1.421(5) .
O103 C104 1.424(5) .
O104 C106 1.424(5) .
O104 C107 1.425(5) .
O105 C109 1.414(6) .
O105 C108 1.431(6) .
O106 C111 1.411(10) .
O106 C110 1.422(8) .
O106 C11A 1.576(15) .
C101 C102 1.470(8) .
C101 H10A 0.9900 .
C101 H10B 0.9900 .
C102 H10C 0.9900 .
C102 H10D 0.9900 .
C103 C104 1.501(7) .
C103 H10E 0.9900 .
C103 H10F 0.9900 .
C104 H10G 0.9900 .
C104 H10H 0.9900 .
C105 C106 1.501(6) .
C105 H10I 0.9900 .
C105 H10J 0.9900 .
C106 H10K 0.9900 .
C106 H10L 0.9900 .
C107 C108 1.494(7) .
C107 H10M 0.9900 .
C107 H10N 0.9900 .
C108 H10O 0.9900 .
C108 H10P 0.9900 .
C109 C110 1.508(9) .
C109 H10Q 0.9900 .
C109 H10R 0.9900 .
C110 H11A 0.9900 .
C110 H11B 0.9900 .
C111 C112 1.484(12) .
C111 H11C 0.9900 .
C111 H11D 0.9900 .
C112 H11E 0.9900 .
C112 H11F 0.9900 .
C11A C12A 1.53(2) .
C11A H11G 0.9900 .
C11A H11H 0.9900 .
C12A H12D 0.9900 .
C12A H12E 0.9900 .
